data_8101254
loop_
_publ_author_name
'Schulz Lang, Ernesto'
'Gauze Bonacorso, Helio'
'Bittencourt, Sandra R. T.'

_publ_section_title
;
Crystal structure of 2-trichloromethyl-4-phenyl-3<i>H</i>-1,5-benzodiazepine, 
C~16~H~11~Cl~3~N~2~
;
_journal_issue 2
_journal_name_full 'Zeitschrift f\"ur Kristallographie - New Crystal Structures'
_journal_page_first 242
_journal_page_last 244
_journal_volume 215
_journal_year 2000
_chemical_formula_moiety C16H11Cl3N2
_chemical_formula_sum 'C16 H11 Cl3 N2'
_chemical_formula_weight 337.62
_chemical_name_common 1,5-benzodiazepine
_space_group_IT_number 14
_symmetry_cell_setting monoclinic
_symmetry_space_group_name_Hall '-P 2yn'
_symmetry_space_group_name_H-M 'P 1 21/n 1'
_cell_angle_alpha 90.00
_cell_angle_beta 102.24(3)
_cell_angle_gamma 90.00
_cell_formula_units_Z 12
_cell_length_a 16.631(4)
_cell_length_b 16.322(3)
_cell_length_c 17.405(6)
_cell_measurement_temperature 293(2)
_cell_volume 4617(2)
_diffrn_ambient_temperature 293(2)
_exptl_crystal_density_diffrn 1.457
_cod_original_sg_symbol_H-M 'P 21/n'
_cod_database_code 8101254

loop_
_symmetry_equiv_pos_as_xyz
'x, y, z'
'-x+1/2, y+1/2, -z+1/2'
'-x, -y, -z'
'x-1/2, -y-1/2, z-1/2'

loop_
_atom_site_label
_atom_site_type_symbol
_atom_site_fract_x
_atom_site_fract_y
_atom_site_fract_z
_atom_site_U_iso_or_equiv
_atom_site_adp_type
_atom_site_occupancy
_atom_site_calc_flag
_atom_site_refinement_flags
_atom_site_disorder_assembly
_atom_site_disorder_group
C21 C 0.5853(4) 0.3812(4) 0.2469(4) 0.0506(18) Uani 1 d . . .
Cl1 Cl 0.65849(11) 0.43503(11) 0.20659(11) 0.0760(6) Uani 1 d . . .
Cl2 Cl 0.63504(14) 0.34546(12) 0.34147(11) 0.0924(7) Uani 1 d . . .
Cl3 Cl 0.50897(12) 0.45077(12) 0.25971(13) 0.0961(7) Uani 1 d . . .
C721 C 0.6280(4) 0.3776(4) -0.0640(4) 0.066(2) Uani 1 d . . .
Cl7A Cl 0.6763(2) 0.43839(16) -0.12257(13) 0.0760(10) Uani 0.910(6) d P A 1
Cl8A Cl 0.7030(3) 0.34316(14) 0.01850(13) 0.0924(13) Uani 0.910(6) d P A 1
Cl9A Cl 0.55731(16) 0.4380(2) -0.0271(3) 0.1327(18) Uani 0.910(6) d P A 1
Cl7B Cl 0.7212(19) 0.4076(18) -0.1068(17) 0.080(10) Uiso 0.090(6) d P A 2
Cl8B Cl 0.6423(18) 0.3600(14) 0.0129(16) 0.061(8) Uiso 0.090(6) d P A 2
Cl9B Cl 0.5665(17) 0.4683(18) -0.088(2) 0.099(11) Uiso 0.090(6) d P A 2
C521 C 0.1216(4) 0.1263(4) 0.0862(4) 0.057(2) Uani 1 d . . .
Cl4A Cl 0.1521(2) 0.16261(14) 0.18176(13) 0.1205(14) Uani 0.909(4) d P B 1
Cl5A Cl 0.06307(14) 0.03930(14) 0.08443(16) 0.1126(12) Uani 0.909(4) d P B 1
Cl6A Cl 0.21311(18) 0.09643(17) 0.05553(17) 0.1133(12) Uani 0.909(4) d P B 1
Cl4B Cl 0.2170(14) 0.1532(14) 0.1415(15) 0.078(8) Uiso 0.091(4) d P B 2
Cl5B Cl 0.0575(19) 0.1174(19) 0.1575(18) 0.136(13) Uiso 0.091(4) d P B 2
Cl6B Cl 0.1511(13) 0.0576(12) 0.0385(11) 0.052(6) Uiso 0.091(4) d P B 2
C2 C 0.5537(4) 0.3101(4) 0.1935(4) 0.0489(18) Uani 1 d . . .
C3 C 0.6129(3) 0.2437(3) 0.1847(3) 0.0467(17) Uani 1 d . . .
H3A H 0.6678 0.2576 0.2133 0.056 Uiso 1 calc R . .
H3B H 0.6143 0.2362 0.1298 0.056 Uiso 1 calc R . .
C6 C 0.4272(4) 0.1095(4) 0.0606(4) 0.060(2) Uani 1 d . . .
H6 H 0.4361 0.0538 0.0699 0.072 Uiso 1 calc R . .
C7 C 0.3756(4) 0.1351(5) -0.0080(4) 0.068(2) Uani 1 d . . .
H7 H 0.3521 0.0970 -0.0459 0.081 Uiso 1 calc R . .
C8 C 0.3591(4) 0.2166(5) -0.0199(4) 0.068(2) Uani 1 d . . .
H8 H 0.3251 0.2342 -0.0665 0.082 Uiso 1 calc R . .
C9 C 0.3921(4) 0.2719(4) 0.0360(4) 0.068(2) Uani 1 d . . .
H9 H 0.3764 0.3265 0.0291 0.082 Uiso 1 calc R . .
C10 C 0.4491(4) 0.2491(4) 0.1037(4) 0.0501(19) Uani 1 d . . .
C11 C 0.4660(4) 0.1659(4) 0.1158(4) 0.0486(18) Uani 1 d . . .
N1 N 0.4796(3) 0.3128(3) 0.1568(3) 0.0531(15) Uani 1 d . . .
N5 N 0.5155(3) 0.1327(3) 0.1845(3) 0.0481(14) Uani 1 d . . .
C41 C 0.6315(4) 0.1295(4) 0.2908(4) 0.0510(18) Uani 1 d . . .
C42 C 0.5914(5) 0.0829(4) 0.3372(4) 0.064(2) Uani 1 d . . .
H42 H 0.5347 0.0763 0.3224 0.077 Uiso 1 calc R . .
C43 C 0.6340(7) 0.0459(5) 0.4051(5) 0.093(3) Uani 1 d . . .
H43 H 0.6060 0.0155 0.4363 0.112 Uiso 1 calc R . .
C44 C 0.7173(7) 0.0545(5) 0.4261(5) 0.101(4) Uani 1 d . . .
H44 H 0.7462 0.0298 0.4718 0.121 Uiso 1 calc R . .
C45 C 0.7587(5) 0.0994(5) 0.3801(5) 0.082(3) Uani 1 d . . .
H45 H 0.8156 0.1047 0.3945 0.099 Uiso 1 calc R . .
C46 C 0.7154(5) 0.1369(4) 0.3118(4) 0.069(2) Uani 1 d . . .
H46 H 0.7435 0.1669 0.2804 0.083 Uiso 1 calc R . .
C4 C 0.5833(4) 0.1669(4) 0.2176(4) 0.0434(17) Uani 1 d . . .
N71 N 0.5098(4) 0.3083(3) -0.1371(3) 0.0616(17) Uani 1 d . . .
C72 C 0.5873(5) 0.3056(4) -0.1125(4) 0.0492(18) Uani 1 d . . .
C73 C 0.6401(4) 0.2369(3) -0.1294(3) 0.0454(17) Uani 1 d . . .
H73A H 0.6286 0.2249 -0.1852 0.054 Uiso 1 calc R . .
H73B H 0.6978 0.2510 -0.1127 0.054 Uiso 1 calc R . .
C74 C 0.6200(4) 0.1652(4) -0.0845(4) 0.0432(17) Uani 1 d . . .
N75 N 0.5495(3) 0.1303(3) -0.1010(3) 0.0519(15) Uani 1 d . . .
C76 C 0.4046(4) 0.2621(5) -0.2412(5) 0.079(2) Uani 1 d . . .
H76 H 0.3920 0.3170 -0.2518 0.095 Uiso 1 calc R . .
C77 C 0.3578(5) 0.2026(7) -0.2863(5) 0.091(3) Uani 1 d . . .
H77 H 0.3162 0.2170 -0.3289 0.109 Uiso 1 calc R . .
C78 C 0.3739(4) 0.1218(6) -0.2672(5) 0.079(3) Uani 1 d . . .
H78 H 0.3419 0.0814 -0.2965 0.095 Uiso 1 calc R . .
C79 C 0.4356(4) 0.0994(5) -0.2061(4) 0.073(2) Uani 1 d . . .
H79 H 0.4436 0.0444 -0.1929 0.088 Uiso 1 calc R . .
C80 C 0.4878(4) 0.1593(4) -0.1627(4) 0.0529(19) Uani 1 d . . .
C81 C 0.4700(4) 0.2417(4) -0.1806(4) 0.0513(18) Uani 1 d . . .
C741 C 0.6800(4) 0.1326(4) -0.0153(4) 0.0454(17) Uani 1 d . . .
C742 C 0.6557(4) 0.0897(4) 0.0441(4) 0.0553(19) Uani 1 d . . .
H742 H 0.5999 0.0806 0.0409 0.066 Uiso 1 calc R . .
C743 C 0.7108(5) 0.0602(4) 0.1073(4) 0.066(2) Uani 1 d . . .
H743 H 0.6926 0.0320 0.1468 0.079 Uiso 1 calc R . .
C744 C 0.7932(5) 0.0723(4) 0.1122(4) 0.069(2) Uani 1 d . . .
H744 H 0.8311 0.0528 0.1555 0.083 Uiso 1 calc R . .
C745 C 0.8200(4) 0.1130(4) 0.0538(5) 0.076(2) Uani 1 d . . .
H745 H 0.8761 0.1195 0.0564 0.092 Uiso 1 calc R . .
C746 C 0.7629(5) 0.1449(4) -0.0101(4) 0.066(2) Uani 1 d . . .
H746 H 0.7809 0.1744 -0.0490 0.079 Uiso 1 calc R . .
C541 C 0.1390(4) 0.3742(4) 0.1374(4) 0.0466(18) Uani 1 d . . .
C542 C 0.0970(5) 0.4145(4) 0.1866(4) 0.061(2) Uani 1 d . . .
H542 H 0.0399 0.4179 0.1732 0.073 Uiso 1 calc R . .
C543 C 0.1393(6) 0.4500(5) 0.2558(5) 0.088(3) Uani 1 d . . .
H543 H 0.1101 0.4755 0.2891 0.105 Uiso 1 calc R . .
C544 C 0.2228(7) 0.4482(5) 0.2756(5) 0.087(3) Uani 1 d . . .
H544 H 0.2507 0.4729 0.3217 0.105 Uiso 1 calc R . .
C545 C 0.2660(5) 0.4092(5) 0.2261(5) 0.081(3) Uani 1 d . . .
H545 H 0.3232 0.4073 0.2394 0.097 Uiso 1 calc R . .
C546 C 0.2246(5) 0.3729(4) 0.1570(4) 0.066(2) Uani 1 d . . .
H546 H 0.2540 0.3478 0.1237 0.079 Uiso 1 calc R . .
N51 N 0.0086(3) 0.1840(3) -0.0041(3) 0.0501(15) Uani 1 d . . .
C52 C 0.0824(4) 0.1942(4) 0.0321(3) 0.0431(17) Uani 1 d . . .
C53 C 0.1302(3) 0.2705(3) 0.0239(3) 0.0420(17) Uani 1 d . . .
H53A H 0.1264 0.2834 -0.0312 0.050 Uiso 1 calc R . .
H53B H 0.1877 0.2634 0.0488 0.050 Uiso 1 calc R . .
C54 C 0.0925(4) 0.3377(4) 0.0635(4) 0.0461(17) Uani 1 d . . .
N55 N 0.0196(4) 0.3640(3) 0.0354(3) 0.0573(16) Uani 1 d . . .
C56 C -0.0870(4) 0.2198(4) -0.1206(4) 0.066(2) Uani 1 d . . .
H56 H -0.0918 0.1641 -0.1320 0.079 Uiso 1 calc R . .
C57 C -0.1334(4) 0.2745(5) -0.1715(4) 0.077(2) Uani 1 d . . .
H57 H -0.1659 0.2569 -0.2189 0.093 Uiso 1 calc R . .
C58 C -0.1305(4) 0.3559(5) -0.1507(4) 0.072(2) Uani 1 d . . .
H58 H -0.1628 0.3932 -0.1841 0.087 Uiso 1 calc R . .
C59 C -0.0810(4) 0.3841(4) -0.0815(4) 0.068(2) Uani 1 d . . .
H59 H -0.0821 0.4390 -0.0676 0.082 Uiso 1 calc R . .
C60 C -0.0292(4) 0.3290(4) -0.0326(4) 0.0512(19) Uani 1 d . . .
C61 C -0.0330(4) 0.2454(4) -0.0524(4) 0.0497(18) Uani 1 d . . .

loop_
_atom_site_aniso_label
_atom_site_aniso_U_11
_atom_site_aniso_U_22
_atom_site_aniso_U_33
_atom_site_aniso_U_23
_atom_site_aniso_U_13
_atom_site_aniso_U_12
C21 0.053(4) 0.041(4) 0.058(5) -0.002(4) 0.014(4) -0.007(3)
Cl1 0.0905(15) 0.0690(13) 0.0738(14) -0.0140(11) 0.0297(12) -0.0315(12)
Cl2 0.1456(19) 0.0812(15) 0.0432(13) 0.0020(11) 0.0032(13) -0.0086(14)
Cl3 0.0786(14) 0.0758(14) 0.134(2) -0.0435(14) 0.0234(13) 0.0071(12)
C721 0.080(6) 0.053(5) 0.064(6) -0.002(4) 0.012(5) 0.003(4)
Cl7A 0.101(2) 0.0613(16) 0.0638(16) 0.0080(12) 0.0129(15) -0.0220(17)
Cl8A 0.140(3) 0.0632(15) 0.0523(15) 0.0042(12) -0.0282(16) -0.0112(17)
Cl9A 0.115(2) 0.117(3) 0.183(4) -0.092(3) 0.068(2) -0.0118(19)
C521 0.062(5) 0.066(5) 0.047(5) 0.007(4) 0.018(4) -0.009(4)
Cl4A 0.224(4) 0.0834(18) 0.0388(15) 0.0066(13) -0.0056(18) 0.022(2)
Cl5A 0.0945(19) 0.0698(17) 0.150(3) 0.0594(17) -0.0265(17) -0.0294(14)
Cl6A 0.105(2) 0.110(2) 0.141(3) 0.0614(19) 0.0610(19) 0.0534(19)
C2 0.051(5) 0.047(4) 0.053(5) 0.004(4) 0.020(4) 0.006(4)
C3 0.049(4) 0.047(4) 0.042(4) 0.003(3) 0.006(3) -0.008(4)
C6 0.061(5) 0.052(5) 0.065(5) 0.004(4) 0.006(4) -0.009(4)
C7 0.066(5) 0.066(6) 0.068(6) -0.009(5) 0.006(4) -0.018(5)
C8 0.070(5) 0.075(6) 0.050(5) 0.006(5) -0.012(4) -0.017(5)
C9 0.057(5) 0.066(5) 0.071(6) 0.000(5) -0.013(4) 0.012(4)
C10 0.044(5) 0.049(5) 0.057(6) -0.011(4) 0.012(4) -0.012(4)
C11 0.049(5) 0.050(5) 0.048(5) -0.007(4) 0.014(4) -0.012(4)
N1 0.057(4) 0.045(4) 0.058(4) 0.008(3) 0.013(3) 0.000(3)
N5 0.043(4) 0.050(4) 0.051(4) 0.001(3) 0.009(3) -0.009(3)
C41 0.058(5) 0.052(5) 0.040(5) -0.003(4) 0.005(4) 0.014(4)
C42 0.080(6) 0.060(5) 0.049(5) 0.005(4) 0.004(5) 0.007(4)
C43 0.167(10) 0.063(6) 0.053(6) 0.006(5) 0.030(7) 0.006(7)
C44 0.162(11) 0.057(6) 0.062(7) -0.012(5) -0.024(7) 0.032(8)
C45 0.077(6) 0.069(6) 0.085(7) -0.024(5) -0.018(6) 0.024(5)
C46 0.066(6) 0.068(5) 0.062(6) -0.002(5) -0.010(5) 0.007(5)
C4 0.045(4) 0.038(4) 0.045(5) 0.003(3) 0.006(4) 0.002(4)
N71 0.059(4) 0.060(4) 0.061(4) -0.007(3) 0.002(4) 0.009(4)
C72 0.063(5) 0.040(4) 0.046(5) 0.002(4) 0.015(4) -0.003(4)
C73 0.051(4) 0.041(4) 0.043(5) 0.000(3) 0.009(4) -0.005(4)
C74 0.049(5) 0.037(4) 0.042(4) -0.005(3) 0.004(4) -0.005(4)
N75 0.058(4) 0.043(3) 0.053(4) 0.006(3) 0.008(3) -0.004(3)
C76 0.061(6) 0.080(6) 0.093(7) 0.006(5) 0.008(5) 0.027(5)
C77 0.056(6) 0.118(8) 0.085(7) -0.018(7) -0.016(5) 0.009(6)
C78 0.043(5) 0.098(7) 0.088(7) -0.031(6) -0.001(5) -0.012(5)
C79 0.052(5) 0.081(6) 0.084(6) -0.022(5) 0.007(5) -0.006(5)
C80 0.048(5) 0.054(5) 0.056(5) -0.002(4) 0.009(4) 0.002(4)
C81 0.033(4) 0.063(5) 0.055(5) -0.005(4) 0.001(4) 0.005(4)
C741 0.048(5) 0.042(4) 0.047(5) -0.002(4) 0.012(4) -0.007(4)
C742 0.059(5) 0.051(4) 0.054(5) 0.003(4) 0.008(4) -0.008(4)
C743 0.083(6) 0.062(5) 0.050(5) 0.012(4) 0.006(5) -0.007(5)
C744 0.086(7) 0.049(5) 0.059(6) 0.000(4) -0.014(5) 0.009(5)
C745 0.054(5) 0.067(5) 0.104(7) 0.020(5) 0.006(5) 0.003(4)
C746 0.077(6) 0.049(5) 0.068(6) 0.011(4) 0.009(5) 0.009(4)
C541 0.047(5) 0.040(4) 0.050(5) 0.006(4) 0.003(4) -0.001(4)
C542 0.084(6) 0.058(5) 0.044(5) -0.005(4) 0.017(5) -0.009(4)
C543 0.136(8) 0.067(6) 0.057(6) -0.004(5) 0.013(6) -0.017(7)
C544 0.152(9) 0.044(5) 0.048(6) 0.003(4) -0.015(7) -0.029(7)
C545 0.087(6) 0.062(6) 0.078(7) 0.013(5) -0.017(6) -0.026(5)
C546 0.075(6) 0.057(5) 0.057(5) -0.004(4) -0.005(5) -0.012(4)
N51 0.048(4) 0.047(4) 0.049(4) 0.017(3) -0.005(3) 0.004(3)
C52 0.047(4) 0.053(5) 0.028(4) 0.005(3) 0.005(4) 0.015(4)
C53 0.042(4) 0.042(4) 0.041(4) 0.006(3) 0.006(3) -0.003(3)
C54 0.057(5) 0.040(4) 0.043(5) 0.007(4) 0.015(4) 0.001(4)
N55 0.056(4) 0.056(4) 0.057(4) 0.001(3) 0.007(4) 0.015(3)
C56 0.052(5) 0.064(5) 0.070(6) 0.006(5) -0.015(4) -0.005(4)
C57 0.075(6) 0.073(6) 0.070(6) 0.006(5) -0.017(5) -0.005(5)
C58 0.066(5) 0.082(6) 0.059(6) 0.018(5) -0.009(4) 0.019(5)
C59 0.060(5) 0.065(5) 0.077(6) 0.003(5) 0.007(5) 0.020(4)
C60 0.032(4) 0.069(5) 0.051(5) -0.005(4) 0.006(4) 0.004(4)
C61 0.043(4) 0.059(5) 0.051(5) -0.003(4) 0.017(4) -0.003(4)

loop_
_geom_bond_atom_site_label_1
_geom_bond_atom_site_label_2
_geom_bond_distance
_geom_bond_site_symmetry_2
_geom_bond_publ_flag
C21 C2 1.510(8) . ?
C21 Cl3 1.752(6) . ?
C21 Cl1 1.762(6) . ?
C21 Cl2 1.777(6) . ?
C721 Cl8B 1.34(3) . ?
C721 C72 1.520(8) . ?
C721 Cl7A 1.738(7) . ?
C721 Cl9A 1.756(7) . ?
C721 Cl8A 1.781(7) . ?
C721 Cl9B 1.80(3) . ?
C721 Cl7B 1.92(3) . ?
C521 C52 1.511(8) . ?
C521 Cl6B 1.535(19) . ?
C521 Cl5A 1.718(6) . ?
C521 Cl4B 1.73(2) . ?
C521 Cl4A 1.738(7) . ?
C521 Cl6A 1.784(7) . ?
C521 Cl5B 1.81(3) . ?
Cl4B Cl6B 2.45(3) . ?
C2 N1 1.262(7) . ?
C2 C3 1.494(7) . ?
C3 C4 1.504(7) . ?
C6 C7 1.378(8) . ?
C6 C11 1.387(8) . ?
C7 C8 1.366(8) . ?
C8 C9 1.355(8) . ?
C9 C10 1.397(8) . ?
C10 C11 1.393(8) . ?
C10 N1 1.412(7) . ?
C11 N5 1.409(7) . ?
N5 C4 1.281(6) . ?
C41 C46 1.371(8) . ?
C41 C42 1.379(8) . ?
C41 C4 1.485(8) . ?
C42 C43 1.382(9) . ?
C43 C44 1.363(10) . ?
C44 C45 1.373(11) . ?
C45 C46 1.394(9) . ?
N71 C72 1.270(7) . ?
N71 C81 1.407(8) . ?
C72 C73 1.492(8) . ?
C73 C74 1.484(7) . ?
C74 N75 1.279(6) . ?
C74 C741 1.490(8) . ?
N75 C80 1.401(7) . ?
C76 C77 1.380(9) . ?
C76 C81 1.385(8) . ?
C77 C78 1.373(10) . ?
C78 C79 1.361(9) . ?
C79 C80 1.414(8) . ?
C80 C81 1.399(8) . ?
C741 C746 1.377(8) . ?
C741 C742 1.379(8) . ?
C742 C743 1.361(8) . ?
C743 C744 1.369(8) . ?
C744 C745 1.367(9) . ?
C745 C746 1.401(8) . ?
C541 C542 1.381(8) . ?
C541 C546 1.391(8) . ?
C541 C54 1.479(8) . ?
C542 C543 1.387(9) . ?
C543 C544 1.359(10) . ?
C544 C545 1.388(10) . ?
C545 C546 1.385(9) . ?
N51 C52 1.267(6) . ?
N51 C61 1.393(7) . ?
C52 C53 1.500(7) . ?
C53 C54 1.501(7) . ?
C54 N55 1.281(7) . ?
N55 C60 1.408(7) . ?
C56 C57 1.374(8) . ?
C56 C61 1.392(8) . ?
C57 C58 1.376(9) . ?
C58 C59 1.386(8) . ?
C59 C60 1.401(8) . ?
C60 C61 1.405(8) . ?
